data_1573057
loop_
_publ_author_name
'Ma, Lu-Lu'
'Zolotarev, Pavel N.'
'Zhou, Kang'
'Zhou, Xin'
'Liu, Jiaqi'
'Miao, Jiafeng'
'Li, Shenfang'
'Yang, Guo-Ping'
'Wang, Yao-Yu'
'Proserpio, Davide M.'
'Li, Jing'
'Wang, Hao'

_publ_section_title
;
 Three in one: engineering MOF channels <i>via</i> coordinated water
 arrays for regulated separation of alkanes and alkenes.
;
_journal_issue 46
_journal_name_full 'Chemical science'
_journal_page_first 19556
_journal_page_last 19563
_journal_paper_doi 10.1039/d4sc05286b
_journal_volume 15
_journal_year 2024
_chemical_formula_moiety 'C23 H20 O6 Y'
_chemical_formula_sum 'C23 H20 O6 Y'
_chemical_formula_weight 481.30
_space_group_crystal_system orthorhombic
_space_group_IT_number 72
_space_group_name_Hall '-I 2 2c'
_space_group_name_H-M_alt 'I b a m'
_atom_sites_solution_hydrogens mixed
_atom_sites_solution_primary dual
_audit_creation_date 2024-03-13
_audit_creation_method
;
Olex2 1.3
(compiled 2020.11.12 svn.r5f609507 for OlexSys, GUI svn.r6408)
;
_audit_update_record
;
2024-03-14 deposited with the CCDC.	2024-11-04 downloaded from the CCDC.
;
_cell_angle_alpha 90
_cell_angle_beta 90
_cell_angle_gamma 90
_cell_formula_units_Z 8
_cell_length_a 6.7374(7)
_cell_length_b 24.870(3)
_cell_length_c 30.881(4)
_cell_measurement_reflns_used 1544
_cell_measurement_temperature 253.0
_cell_measurement_theta_max 67.398
_cell_measurement_theta_min 3.554
_cell_volume 5174.4(11)
_computing_cell_refinement 'SAINT V8.38A (Bruker, 2018)'
_computing_data_reduction 'SAINT V8.38A (Bruker, 2018)'
_computing_molecular_graphics 'Olex2 1.3 (Dolomanov et al., 2009)'
_computing_publication_material 'Olex2 1.3 (Dolomanov et al., 2009)'
_computing_structure_refinement 'SHELXL 2017/1 (Sheldrick, 2015)'
_computing_structure_solution 'SHELXT 2014/5 (Sheldrick, 2014)'
_diffrn_ambient_temperature 253.0
_diffrn_measured_fraction_theta_full 0.989
_diffrn_measured_fraction_theta_max 0.989
_diffrn_measurement_device_type 'Bruker APEX-II CCD'
_diffrn_measurement_method '\f and \w scans'
_diffrn_radiation_type CuK\a
_diffrn_radiation_wavelength 1.54178
_diffrn_reflns_av_R_equivalents 0.2428
_diffrn_reflns_av_unetI/netI 0.1396
_diffrn_reflns_Laue_measured_fraction_full 0.989
_diffrn_reflns_Laue_measured_fraction_max 0.989
_diffrn_reflns_limit_h_max 7
_diffrn_reflns_limit_h_min -7
_diffrn_reflns_limit_k_max 21
_diffrn_reflns_limit_k_min -28
_diffrn_reflns_limit_l_max 35
_diffrn_reflns_limit_l_min -35
_diffrn_reflns_number 10327
_diffrn_reflns_point_group_measured_fraction_full 0.989
_diffrn_reflns_point_group_measured_fraction_max 0.989
_diffrn_reflns_theta_full 63.669
_diffrn_reflns_theta_max 63.669
_diffrn_reflns_theta_min 2.862
_diffrn_source_current 1.0
_diffrn_source_power 0.05
_diffrn_source_voltage 50.0
_diffrn_standards_number 0
_exptl_absorpt_coefficient_mu 3.433
_exptl_absorpt_correction_T_max 0.7531
_exptl_absorpt_correction_T_min 0.3810
_exptl_absorpt_correction_type multi-scan
_exptl_absorpt_process_details
;
SADABS-2016/2 (Bruker,2016/2) was used for absorption correction.
wR2(int) was 0.1548 before and 0.0958 after correction.
The Ratio of minimum to maximum transmission is 0.5059.
The \l/2 correction factor is Not present.
;
_exptl_crystal_colour colourless
_exptl_crystal_colour_primary colourless
_exptl_crystal_density_diffrn 1.236
_exptl_crystal_description block
_exptl_crystal_F_000 1960
_refine_diff_density_max 1.058
_refine_diff_density_min -0.908
_refine_diff_density_rms 0.146
_refine_ls_extinction_method none
_refine_ls_goodness_of_fit_ref 1.010
_refine_ls_hydrogen_treatment mixed
_refine_ls_matrix_type full
_refine_ls_number_parameters 146
_refine_ls_number_reflns 2151
_refine_ls_number_restraints 3
_refine_ls_restrained_S_all 1.183
_refine_ls_R_factor_all 0.1308
_refine_ls_R_factor_gt 0.0982
_refine_ls_shift/su_max 0.000
_refine_ls_shift/su_mean 0.000
_refine_ls_structure_factor_coef Fsqd
_refine_ls_weighting_details 'w=1/[\s^2^(Fo^2^)+(0.1545P)^2^] where P=(Fo^2^+2Fc^2^)/3'
_refine_ls_weighting_scheme calc
_refine_ls_wR_factor_gt 0.2399
_refine_ls_wR_factor_ref 0.2661
_reflns_Friedel_coverage 0.000
_reflns_number_gt 1354
_reflns_number_total 2151
_reflns_threshold_expression 'I > 2\s(I)'
_cod_data_source_file d4sc05286b2.cif
_cod_data_source_block 1671_mml_0m
_cod_depositor_comments 'Adding full bibliography for 1573056--1573057.cif.'
_cod_original_cell_volume 5174.4(10)
_cod_database_code 1573057
_shelx_shelxl_version_number 2017/1
_shelx_space_group_comment
;
The symmetry employed for this shelxl refinement is uniquely defined
by the following loop, which should always be used as a source of
symmetry information in preference to the above space-group names.
They are only intended as comments.
;
_olex2_refinement_description
;
1. Fixed Uiso
 At 1.2 times of:
  All C(H) groups, All O(H) groups, All O(H,H) groups
 At 1.5 times of:
  All C(H,H,H) groups
2. Restrained distances
 O1-H1A = O1-H1B
 0.84 with sigma of 0.01
 H2-O2
 0.84 with sigma of 0.02
3. Others
 Fixed Sof: H1A(0.5) H1B(0.5) H8A(0.5) H8B(0.5) H8C(0.5)
4.a Riding coordinates:
 C8(H8A,H8B,H8C)
4.b Rotating group:
 O1(H1A,H1B)
4.c Aromatic/amide H refined with riding coordinates:
 C4(H4), C3(H3), C6(H6), C7(H7)
4.d Idealised Me refined as rotating group:
 C12(H12A,H12B,H12C)
;
_smtbx_masks_void_probe_radius 1.2
_smtbx_masks_void_truncation_radius 1.2
_olex2_submission_special_instructions 'No special instructions were received'

loop_
_space_group_symop_operation_xyz
'x, y, z'
'-x, -y, z'
'-x+1/2, y+1/2, -z'
'x+1/2, -y+1/2, -z'
'x+1/2, y+1/2, z+1/2'
'-x+1/2, -y+1/2, z+1/2'
'-x+1, y+1, -z+1/2'
'x+1, -y+1, -z+1/2'
'-x, -y, -z'
'x, y, -z'
'x-1/2, -y-1/2, z'
'-x-1/2, y-1/2, z'
'-x+1/2, -y+1/2, -z+1/2'
'x+1/2, y+1/2, -z+1/2'
'x, -y, z+1/2'
'-x, y, z+1/2'

loop_
_atom_site_label
_atom_site_type_symbol
_atom_site_fract_x
_atom_site_fract_y
_atom_site_fract_z
_atom_site_U_iso_or_equiv
_atom_site_adp_type
_atom_site_occupancy
_atom_site_site_symmetry_order
_atom_site_calc_flag
_atom_site_refinement_flags_posn
_atom_site_refinement_flags_adp
_atom_site_refinement_flags_occupancy
_atom_site_disorder_assembly
_atom_site_disorder_group
Y1 Y 0.27986(14) 0.22543(5) 0.500000 0.0607(5) Uani 1 2 d S T P . .
O3 O 0.4759(10) 0.2830(4) 0.5425(2) 0.075(2) Uani 1 1 d . . . . .
O4 O 0.7481(10) 0.3032(4) 0.5765(2) 0.081(2) Uani 1 1 d . . . . .
O1 O 0.228(2) 0.1304(5) 0.500000 0.097(3) Uani 1 2 d DS T P . .
H1A H 0.118514 0.108642 0.516077 0.116 Uiso 0.5 1 d DR U P . .
H1B H 0.309293 0.100968 0.483933 0.116 Uiso 0.5 1 d DR U P . .
C13 C 0.000000 0.4702(5) 0.750000 0.061(3) Uani 1 2 d S T P . .
C9 C 0.000000 0.3557(7) 0.750000 0.068(3) Uani 1 2 d S T P . .
C1 C 0.5670(15) 0.3008(5) 0.5768(4) 0.073(3) Uani 1 1 d . . . . .
C10 C 0.1152(13) 0.3861(5) 0.7196(3) 0.069(3) Uani 1 1 d . . . . .
C11 C 0.1170(15) 0.4424(5) 0.7197(4) 0.074(3) Uani 1 1 d . . . . .
C2 C 0.4439(14) 0.3168(5) 0.6154(3) 0.072(3) Uani 1 1 d . . . . .
C5 C 0.2298(13) 0.3565(5) 0.6848(3) 0.070(3) Uani 1 1 d . . . . .
C4 C 0.1370(15) 0.3461(6) 0.6455(4) 0.080(3) Uani 1 1 d . . . . .
H4 H 0.001087 0.353493 0.642016 0.096 Uiso 1 1 calc R U . . .
C3 C 0.2450(14) 0.3250(6) 0.6114(4) 0.081(3) Uani 1 1 d . . . . .
H3 H 0.180629 0.316202 0.585347 0.097 Uiso 1 1 calc R U . . .
C8 C 0.000000 0.2969(8) 0.750000 0.088(5) Uani 1 2 d S T P . .
H8A H -0.049260 0.283860 0.722400 0.131 Uiso 0.5 1 d R U P A -1
H8B H -0.084910 0.283860 0.773110 0.131 Uiso 0.5 1 d R U P A -1
H8C H 0.134170 0.283860 0.754490 0.131 Uiso 0.5 1 d R U P A -1
C6 C 0.4235(17) 0.3463(7) 0.6885(4) 0.094(4) Uani 1 1 d . . . . .
H6 H 0.486205 0.352882 0.715199 0.113 Uiso 1 1 calc R U . . .
C7 C 0.5372(15) 0.3259(7) 0.6541(4) 0.092(4) Uani 1 1 d . . . . .
H7 H 0.673364 0.318800 0.657459 0.111 Uiso 1 1 calc R U . . .
C12 C 0.236(2) 0.4729(6) 0.6869(5) 0.097(4) Uani 1 1 d . . . . .
H12A H 0.149648 0.485790 0.664137 0.145 Uiso 1 1 calc R U . . .
H12B H 0.336608 0.449434 0.674624 0.145 Uiso 1 1 calc R U . . .
H12C H 0.300395 0.503243 0.700904 0.145 Uiso 1 1 calc R U . . .
O2 O 0.5971(9) 0.1955(5) 0.500000 0.065(2) Uani 1 2 d DS T P . .
H2 H 0.66(2) 0.166(4) 0.500000 0.078 Uiso 1 2 d DS U P . .

loop_
_atom_site_aniso_label
_atom_site_aniso_U_11
_atom_site_aniso_U_22
_atom_site_aniso_U_33
_atom_site_aniso_U_23
_atom_site_aniso_U_13
_atom_site_aniso_U_12
Y1 0.0422(6) 0.0838(9) 0.0559(7) 0.000 0.000 -0.0003(5)
O3 0.061(4) 0.112(6) 0.052(3) -0.006(4) 0.008(3) -0.001(3)
O4 0.049(4) 0.129(7) 0.064(4) -0.017(4) 0.004(3) 0.000(3)
O1 0.128(9) 0.055(6) 0.107(9) 0.000 0.000 -0.012(6)
C13 0.070(7) 0.055(7) 0.058(7) 0.000 -0.010(6) 0.000
C9 0.053(6) 0.082(10) 0.068(8) 0.000 0.005(6) 0.000
C1 0.059(6) 0.101(9) 0.060(5) -0.003(6) 0.000(4) 0.006(5)
C10 0.054(5) 0.094(8) 0.059(5) 0.017(5) 0.008(4) 0.010(5)
C11 0.061(5) 0.086(8) 0.075(6) 0.004(6) 0.015(5) -0.006(5)
C2 0.061(5) 0.100(8) 0.054(5) 0.002(5) 0.002(4) -0.001(5)
C5 0.047(4) 0.097(8) 0.066(5) -0.002(5) 0.004(4) -0.006(4)
C4 0.057(5) 0.109(9) 0.075(6) -0.026(6) 0.007(5) 0.000(5)
C3 0.050(5) 0.116(9) 0.076(6) -0.019(7) -0.001(4) 0.001(5)
C8 0.086(10) 0.097(13) 0.080(10) 0.000 0.018(8) 0.000
C6 0.067(6) 0.150(13) 0.065(6) -0.030(8) -0.002(5) 0.015(6)
C7 0.051(5) 0.163(14) 0.062(6) -0.002(7) 0.006(4) 0.012(6)
C12 0.091(8) 0.096(9) 0.103(9) -0.005(8) 0.033(7) -0.004(6)
O2 0.020(3) 0.099(7) 0.077(6) 0.000 0.000 0.002(3)

loop_
_atom_type_symbol
_atom_type_description
_atom_type_scat_dispersion_real
_atom_type_scat_dispersion_imag
_atom_type_scat_source
C C 0.0181 0.0091 'International Tables Vol C Tables 4.2.6.8 and 6.1.1.4'
H H 0.0000 0.0000 'International Tables Vol C Tables 4.2.6.8 and 6.1.1.4'
O O 0.0492 0.0322 'International Tables Vol C Tables 4.2.6.8 and 6.1.1.4'
Y Y -0.2670 2.0244 'International Tables Vol C Tables 4.2.6.8 and 6.1.1.4'

loop_
_geom_angle_atom_site_label_1
_geom_angle_atom_site_label_2
_geom_angle_atom_site_label_3
_geom_angle
_geom_angle_site_symmetry_1
_geom_angle_site_symmetry_3
_geom_angle_publ_flag
O3 Y1 Y1 108.69(19) 10_556 11_565 ?
O3 Y1 Y1 40.63(18) 11_565 11_565 ?
O3 Y1 Y1 108.69(19) . 11_565 ?
O3 Y1 Y1 40.63(18) 4_456 11_565 ?
O3 Y1 O3 102.9(2) . 11_565 ?
O3 Y1 O3 102.9(2) 10_556 4_456 ?
O3 Y1 O3 145.54(18) 10_556 11_565 ?
O3 Y1 O3 67.9(3) . 10_556 ?
O3 Y1 O3 145.54(18) . 4_456 ?
O3 Y1 O3 65.1(3) 4_456 11_565 ?
O3 Y1 O4 139.2(3) . 4_456 ?
O3 Y1 O4 114.6(2) 4_456 11_565 ?
O3 Y1 O4 72.0(3) 10_556 4_456 ?
O3 Y1 O4 139.2(3) 10_556 11_565 ?
O3 Y1 O4 114.6(2) 11_565 4_456 ?
O3 Y1 O4 52.4(2) 11_565 11_565 ?
O3 Y1 O4 52.4(2) 4_456 4_456 ?
O3 Y1 O4 72.0(3) . 11_565 ?
O3 Y1 O1 133.3(3) 10_556 . ?
O3 Y1 O1 133.3(3) . . ?
O3 Y1 C1 152.6(3) 10_556 11_565 ?
O3 Y1 C1 152.6(3) . 4_456 ?
O3 Y1 C1 27.1(3) 11_565 11_565 ?
O3 Y1 C1 27.1(3) 4_456 4_456 ?
O3 Y1 C1 87.6(3) . 11_565 ?
O3 Y1 C1 87.6(3) 10_556 4_456 ?
O3 Y1 C1 90.3(3) 4_456 11_565 ?
O3 Y1 C1 90.3(3) 11_565 4_456 ?
O4 Y1 Y1 90.95(16) 11_565 11_565 ?
O4 Y1 Y1 90.95(16) 4_456 11_565 ?
O4 Y1 O4 145.1(5) 4_456 11_565 ?
O4 Y1 C1 133.3(3) 11_565 4_456 ?
O4 Y1 C1 25.3(3) 11_565 11_565 ?
O4 Y1 C1 133.3(3) 4_456 11_565 ?
O4 Y1 C1 25.3(3) 4_456 4_456 ?
O1 Y1 Y1 101.5(4) . 11_565 ?
O1 Y1 O3 78.0(4) . 4_456 ?
O1 Y1 O3 78.0(4) . 11_565 ?
O1 Y1 O4 72.7(2) . 11_565 ?
O1 Y1 O4 72.7(2) . 4_456 ?
O1 Y1 C1 72.5(3) . 4_456 ?
O1 Y1 C1 72.5(3) . 11_565 ?
C1 Y1 Y1 66.7(2) 4_456 11_565 ?
C1 Y1 Y1 66.7(2) 11_565 11_565 ?
C1 Y1 C1 112.8(4) 4_456 11_565 ?
O2 Y1 Y1 38.0(2) 11_565 11_565 ?
O2 Y1 Y1 179.2(3) . 11_565 ?
O2 Y1 O3 139.8(2) . 11_565 ?
O2 Y1 O3 77.4(3) 11_565 . ?
O2 Y1 O3 139.8(2) . 4_456 ?
O2 Y1 O3 70.7(3) . . ?
O2 Y1 O3 77.4(3) 11_565 10_556 ?
O2 Y1 O3 68.2(3) 11_565 4_456 ?
O2 Y1 O3 70.7(3) . 10_556 ?
O2 Y1 O3 68.2(3) 11_565 11_565 ?
O2 Y1 O4 89.28(19) . 4_456 ?
O2 Y1 O4 89.28(19) . 11_565 ?
O2 Y1 O4 101.4(2) 11_565 4_456 ?
O2 Y1 O4 101.4(2) 11_565 11_565 ?
O2 Y1 O1 139.5(4) 11_565 . ?
O2 Y1 O1 79.2(5) . . ?
O2 Y1 C1 113.6(3) . 4_456 ?
O2 Y1 C1 113.6(3) . 11_565 ?
O2 Y1 C1 85.8(3) 11_565 11_565 ?
O2 Y1 C1 85.8(3) 11_565 4_456 ?
O2 Y1 O2 141.2(2) . 11_565 ?
Y1 O3 Y1 96.8(2) . 11_665 ?
C1 O3 Y1 94.1(6) . 11_665 ?
C1 O3 Y1 157.9(8) . . ?
C1 O4 Y1 94.6(6) . 11_665 ?
Y1 O1 H1A 128.2 . . ?
Y1 O1 H1B 128.2 . . ?
H1A O1 H1B 103.6 . . ?
C11 C13 C13 119.5(7) . 2_565 ?
C11 C13 C13 119.5(7) 7_446 2_565 ?
C11 C13 C11 121.0(14) 7_446 . ?
C10 C9 C10 116.4(15) 7_446 . ?
C10 C9 C8 121.8(7) . . ?
C10 C9 C8 121.8(7) 7_446 . ?
O3 C1 Y1 58.8(5) . 11_665 ?
O3 C1 C2 118.3(9) . . ?
O4 C1 Y1 60.1(6) . 11_665 ?
O4 C1 O3 118.7(10) . . ?
O4 C1 C2 122.9(10) . . ?
C2 C1 Y1 175.9(8) . 11_665 ?
C9 C10 C5 119.1(11) . . ?
C11 C10 C9 122.0(10) . . ?
C11 C10 C5 118.8(9) . . ?
C13 C11 C12 120.0(12) . . ?
C10 C11 C13 119.3(9) . . ?
C10 C11 C12 120.7(10) . . ?
C3 C2 C1 120.6(10) . . ?
C3 C2 C7 120.5(10) . . ?
C7 C2 C1 118.8(9) . . ?
C4 C5 C10 118.8(9) . . ?
C6 C5 C10 122.0(10) . . ?
C6 C5 C4 118.7(10) . . ?
C5 C4 H4 120.0 . . ?
C3 C4 C5 119.9(9) . . ?
C3 C4 H4 120.0 . . ?
C2 C3 C4 120.4(10) . . ?
C2 C3 H3 119.8 . . ?
C4 C3 H3 119.8 . . ?
C9 C8 H8A 109.5 . . ?
C9 C8 H8B 109.5 . . ?
C9 C8 H8C 109.5 . . ?
H8A C8 H8B 109.5 . . ?
H8A C8 H8C 109.5 . . ?
H8B C8 H8C 109.5 . . ?
C5 C6 H6 118.8 . . ?
C5 C6 C7 122.4(11) . . ?
C7 C6 H6 118.8 . . ?
C2 C7 C6 118.0(10) . . ?
C2 C7 H7 121.0 . . ?
C6 C7 H7 121.0 . . ?
C11 C12 H12A 109.5 . . ?
C11 C12 H12B 109.5 . . ?
C11 C12 H12C 109.5 . . ?
H12A C12 H12B 109.5 . . ?
H12A C12 H12C 109.5 . . ?
H12B C12 H12C 109.5 . . ?
Y1 O2 Y1 102.9(4) . 11_665 ?
Y1 O2 H2 139(10) . . ?
Y1 O2 H2 119(10) 11_665 . ?

loop_
_geom_bond_atom_site_label_1
_geom_bond_atom_site_label_2
_geom_bond_distance
_geom_bond_site_symmetry_2
_geom_bond_publ_flag
Y1 Y1 3.5836(10) 11_565 ?
Y1 O3 2.350(8) 10_556 ?
Y1 O3 2.442(6) 11_565 ?
Y1 O3 2.442(6) 4_456 ?
Y1 O3 2.350(8) . ?
Y1 O4 2.475(7) 11_565 ?
Y1 O4 2.475(7) 4_456 ?
Y1 O1 2.389(11) . ?
Y1 C1 2.847(11) 11_565 ?
Y1 C1 2.847(11) 4_456 ?
Y1 O2 2.320(10) 11_565 ?
Y1 O2 2.263(7) . ?
O3 C1 1.300(13) . ?
O4 C1 1.221(13) . ?
O1 H1A 1.0405 . ?
O1 H1B 1.0404 . ?
C13 C13 1.48(3) 2_565 ?
C13 C11 1.407(14) . ?
C13 C11 1.407(14) 7_446 ?
C9 C10 1.433(13) 7_446 ?
C9 C10 1.433(13) . ?
C9 C8 1.46(3) . ?
C1 C2 1.507(15) . ?
C10 C11 1.400(17) . ?
C10 C5 1.514(15) . ?
C11 C12 1.499(17) . ?
C2 C3 1.362(15) . ?
C2 C7 1.367(16) . ?
C5 C4 1.390(16) . ?
C5 C6 1.335(16) . ?
C4 H4 0.9400 . ?
C4 C3 1.382(16) . ?
C3 H3 0.9400 . ?
C8 H8A 0.9701 . ?
C8 H8B 0.9701 . ?
C8 H8C 0.9700 . ?
C6 H6 0.9400 . ?
C6 C7 1.406(17) . ?
C7 H7 0.9400 . ?
C12 H12A 0.9700 . ?
C12 H12B 0.9700 . ?
C12 H12C 0.9700 . ?
O2 H2 0.85(2) . ?

loop_
_geom_torsion_atom_site_label_1
_geom_torsion_atom_site_label_2
_geom_torsion_atom_site_label_3
_geom_torsion_atom_site_label_4
_geom_torsion
_geom_torsion_site_symmetry_1
_geom_torsion_site_symmetry_2
_geom_torsion_site_symmetry_3
_geom_torsion_site_symmetry_4
_geom_torsion_publ_flag
Y1 O3 C1 Y1 119.5(19) . . . 11_665 ?
Y1 O3 C1 O4 -4.2(13) 11_665 . . . ?
Y1 O3 C1 O4 115.3(17) . . . . ?
Y1 O3 C1 C2 -64(2) . . . . ?
Y1 O3 C1 C2 176.6(10) 11_665 . . . ?
Y1 O4 C1 O3 4.1(13) 11_665 . . . ?
Y1 O4 C1 C2 -176.7(11) 11_665 . . . ?
O3 C1 C2 C3 -16(2) . . . . ?
O3 C1 C2 C7 168.0(13) . . . . ?
O4 C1 C2 C3 165.3(13) . . . . ?
O4 C1 C2 C7 -11(2) . . . . ?
C13 C13 C11 C10 -179.5(7) 2_565 . . . ?
C13 C13 C11 C12 -1.5(13) 2_565 . . . ?
C9 C10 C11 C13 -1.0(15) . . . . ?
C9 C10 C11 C12 -179.0(10) . . . . ?
C9 C10 C5 C4 89.7(13) . . . . ?
C9 C10 C5 C6 -98.9(14) . . . . ?
C1 C2 C3 C4 -171.9(13) . . . . ?
C1 C2 C7 C6 173.5(14) . . . . ?
C10 C9 C10 C11 0.5(7) 7_446 . . . ?
C10 C9 C10 C5 -176.1(10) 7_446 . . . ?
C10 C5 C4 C3 172.4(12) . . . . ?
C10 C5 C6 C7 -170.7(14) . . . . ?
C11 C13 C11 C10 0.5(7) 7_446 . . . ?
C11 C13 C11 C12 178.5(13) 7_446 . . . ?
C11 C10 C5 C4 -86.9(14) . . . . ?
C11 C10 C5 C6 84.4(16) . . . . ?
C5 C10 C11 C13 175.6(8) . . . . ?
C5 C10 C11 C12 -2.4(16) . . . . ?
C5 C4 C3 C2 -3(2) . . . . ?
C5 C6 C7 C2 0(3) . . . . ?
C4 C5 C6 C7 1(2) . . . . ?
C3 C2 C7 C6 -3(2) . . . . ?
C8 C9 C10 C11 -179.5(7) . . . . ?
C8 C9 C10 C5 3.9(10) . . . . ?
C6 C5 C4 C3 1(2) . . . . ?
C7 C2 C3 C4 4(2) . . . . ?

loop_
_smtbx_masks_void_nr
_smtbx_masks_void_average_x
_smtbx_masks_void_average_y
_smtbx_masks_void_average_z
_smtbx_masks_void_volume
_smtbx_masks_void_count_electrons
_smtbx_masks_void_content
1 -0.707 0.000 0.000 375.6 102.9 ?
2 -0.527 0.000 0.500 375.6 102.9 ?
3 0.071 0.500 0.000 375.6 102.9 ?
4 -0.491 0.500 0.500 375.6 102.9 ?
